data_4311743
loop_
_publ_author_name
'Daniel L. Reger'
'Russell P. Watson'
'James R. Gardinier'
'Mark D. Smith'

_publ_contact_author_address
;
Department of Chemistry and Biochemistry
University of South Carolina
Columbia, South Carolina 29208
USA
;
_publ_contact_author_email reger@mail.chem.sc.edu
_publ_contact_author_fax '1 803 777 9521'
_publ_contact_author_name 'Professor Daniel L. Reger'
_publ_contact_author_phone '1 803 777 2587'
_publ_section_title
;
 Impact of Variations in Design of Flexible Bitopic Bis(pyrazolyl)methane
 Ligands and Counterions on the Structures of Silver(I) Complexes:
 Dominance of Cyclic Dimeric Architecture
;
_journal_name_full 'Inorganic Chemistry'
_journal_page_first 6609
_journal_page_last 6619
_journal_paper_doi 10.1021/ic0491377
_journal_volume 43
_journal_year 2004
_chemical_formula_moiety
; 
(C16 H18 N8 Ag)2, (B F4)2, 0.5 (C2 H3 N) 
;
_chemical_formula_sum 'C33 H37.5 Ag2 B2 F8 N16.5'
_chemical_formula_weight 1054.66
_chemical_name_systematic
; 
 ? 
;
_space_group_IT_number 2
_symmetry_cell_setting triclinic
_symmetry_space_group_name_Hall '-P 1'
_symmetry_space_group_name_H-M 'P -1'
_atom_sites_solution_hydrogens geom
_atom_sites_solution_primary direct
_atom_sites_solution_secondary difmap
_audit_creation_method SHELXL-97
_cell_angle_alpha 88.4010(10)
_cell_angle_beta 84.2380(10)
_cell_angle_gamma 65.8370(10)
_cell_formula_units_Z 2
_cell_length_a 9.4745(6)
_cell_length_b 11.2647(7)
_cell_length_c 21.5642(13)
_cell_measurement_reflns_used 6606
_cell_measurement_temperature 150(2)
_cell_measurement_theta_max 26.366
_cell_measurement_theta_min 2.210
_cell_volume 2089.0(2)
_computing_cell_refinement 'SAINT+ NT V6.22 (Bruker, 2001)'
_computing_data_collection 'SMART NT V5.625 (Bruker, 1998)'
_computing_data_reduction 'SAINT+ NT V6.22'
_computing_molecular_graphics 'SHELXTL V6.1 (Sheldrick, 2000)'
_computing_publication_material 'SHELXTL V6.1'
_computing_structure_refinement 'SHELXL-97 (Sheldrick, 1997)'
_computing_structure_solution 'SHELXS-97 (Sheldrick, 1990)'
_diffrn_ambient_temperature 150(2)
_diffrn_measured_fraction_theta_full 0.997
_diffrn_measured_fraction_theta_max 0.997
_diffrn_measurement_device_type 'Bruker SMART APEX CCD diffractometer'
_diffrn_measurement_method 'omega scans'
_diffrn_radiation_monochromator graphite
_diffrn_radiation_source 'fine-focus sealed tube'
_diffrn_radiation_type MoK\a
_diffrn_radiation_wavelength 0.71073
_diffrn_reflns_av_R_equivalents 0.0242
_diffrn_reflns_av_sigmaI/netI 0.0314
_diffrn_reflns_limit_h_max 11
_diffrn_reflns_limit_h_min -11
_diffrn_reflns_limit_k_max 14
_diffrn_reflns_limit_k_min -14
_diffrn_reflns_limit_l_max 26
_diffrn_reflns_limit_l_min -26
_diffrn_reflns_number 18914
_diffrn_reflns_theta_full 26.38
_diffrn_reflns_theta_max 26.38
_diffrn_reflns_theta_min 1.90
_diffrn_standards_decay_% 0
_exptl_absorpt_coefficient_mu 1.022
_exptl_absorpt_correction_T_max 1.0000
_exptl_absorpt_correction_T_min 0.8630
_exptl_absorpt_correction_type multi-scan
_exptl_absorpt_process_details '(SADABS, Bruker, 2001)'
_exptl_crystal_colour colorless
_exptl_crystal_density_diffrn 1.677
_exptl_crystal_density_method 'not measured'
_exptl_crystal_description bar
_exptl_crystal_F_000 1054
_exptl_crystal_size_max 0.52
_exptl_crystal_size_mid 0.34
_exptl_crystal_size_min 0.20
_refine_diff_density_max 0.652
_refine_diff_density_min -0.518
_refine_diff_density_rms 0.076
_refine_ls_extinction_method none
_refine_ls_goodness_of_fit_ref 1.021
_refine_ls_hydrogen_treatment constr
_refine_ls_matrix_type full
_refine_ls_number_parameters 646
_refine_ls_number_reflns 8515
_refine_ls_number_restraints 60
_refine_ls_restrained_S_all 1.032
_refine_ls_R_factor_all 0.0384
_refine_ls_R_factor_gt 0.0344
_refine_ls_shift/su_max 0.001
_refine_ls_shift/su_mean 0.000
_refine_ls_structure_factor_coef Fsqd
_refine_ls_weighting_details 'calc w=1/[\s^2^(Fo^2^)+(0.0507P)^2^+1.2348P] where P=(Fo^2^+2Fc^2^)/3'
_refine_ls_weighting_scheme calc
_refine_ls_wR_factor_gt 0.0890
_refine_ls_wR_factor_ref 0.0916
_reflns_number_gt 7601
_reflns_number_total 8515
_reflns_threshold_expression >2sigma(I)
_cod_data_source_file ic0491377si20040701_112418_1.cif
_cod_data_source_block 1
_cod_depositor_comments
;
The following automatic conversions were performed:
'_symmetry_cell_setting' value 'Triclinic' changed to 'triclinic'
according to '/home/saulius/struct/CIF-dictionaries/cif_core.dic'
dictionary named 'cif_core.dic' version 2.4.1 from 2010-06-29.

Automatic conversion script
Id: cif_fix_enum 1527 2010-12-29 10:47:43Z saulius 
;
_cod_original_formula_sum 'C33 H37.50 Ag2 B2 F8 N16.50'
_cod_database_code 4311743

loop_
_symmetry_equiv_pos_as_xyz
'x, y, z'
'-x, -y, -z'

loop_
_atom_site_label
_atom_site_type_symbol
_atom_site_fract_x
_atom_site_fract_y
_atom_site_fract_z
_atom_site_U_iso_or_equiv
_atom_site_adp_type
_atom_site_occupancy
_atom_site_symmetry_multiplicity
_atom_site_calc_flag
_atom_site_refinement_flags
_atom_site_disorder_assembly
_atom_site_disorder_group
Ag1 Ag 0.38461(3) 0.51838(2) 0.194425(10) 0.04386(8) Uani 1 1 d . . .
Ag2 Ag 0.61018(2) 0.91639(2) 0.270040(9) 0.04021(8) Uani 1 1 d . . .
N71 N 0.7510(2) 0.7388(2) 0.20055(10) 0.0354(5) Uani 1 1 d . . .
N72 N 0.7544(2) 0.7611(2) 0.13852(10) 0.0327(4) Uani 1 1 d . . .
N81 N 0.6029(2) 1.0433(2) 0.18628(10) 0.0333(4) Uani 1 1 d . . .
N82 N 0.6369(2) 0.9931(2) 0.12790(10) 0.0331(4) Uani 1 1 d . . .
N51 N 0.2174(3) 0.7382(2) 0.20399(10) 0.0358(5) Uani 1 1 d . . .
N52 N 0.1887(2) 0.81372(19) 0.15291(10) 0.0319(4) Uani 1 1 d . . .
N61 N 0.3582(2) 0.5395(2) 0.09000(10) 0.0338(4) Uani 1 1 d . . .
N62 N 0.2861(2) 0.6610(2) 0.06712(10) 0.0314(4) Uani 1 1 d . . .
N31 N 0.3642(2) 0.9141(2) 0.30347(10) 0.0363(5) Uani 1 1 d . . .
N32 N 0.3455(2) 0.8790(2) 0.36381(10) 0.0343(4) Uani 1 1 d . . .
N41 N 0.6573(3) 0.8880(2) 0.37013(11) 0.0404(5) Uani 1 1 d . . .
N42 N 0.5794(3) 0.8393(2) 0.41177(10) 0.0362(5) Uani 1 1 d . . .
N21 N 0.3497(3) 0.4092(2) 0.28142(11) 0.0419(5) Uani 1 1 d . . .
N22 N 0.4527(3) 0.3777(2) 0.32479(10) 0.0411(5) Uani 1 1 d . . .
N11 N 0.6392(2) 0.4534(2) 0.22097(10) 0.0345(5) Uani 1 1 d . . .
N12 N 0.6725(2) 0.41424(19) 0.27946(10) 0.0327(4) Uani 1 1 d . . .
C3 C 0.5628(3) 0.6601(2) 0.35382(12) 0.0315(5) Uani 1 1 d . . .
H3A H 0.6502 0.5992 0.3760 0.038 Uiso 1 1 calc R . .
H3B H 0.6068 0.6827 0.3140 0.038 Uiso 1 1 calc R . .
C6 C 0.4611(3) 0.7504(2) 0.10461(13) 0.0333(5) Uani 1 1 d . . .
H6A H 0.5041 0.6769 0.1333 0.040 Uiso 1 1 calc R . .
H6B H 0.5248 0.7260 0.0640 0.040 Uiso 1 1 calc R . .
C51 C 0.0518(3) 0.9186(3) 0.16176(14) 0.0399(6) Uani 1 1 d . . .
H51 H 0.0076 0.9850 0.1325 0.048 Uiso 1 1 calc R . .
C53 C 0.0949(3) 0.7980(3) 0.24466(14) 0.0405(6) Uani 1 1 d . . .
H53 H 0.0812 0.7671 0.2853 0.049 Uiso 1 1 calc R . .
C81 C 0.6677(3) 1.0735(3) 0.08695(13) 0.0422(6) Uani 1 1 d . . .
H81 H 0.6943 1.0587 0.0433 0.051 Uiso 1 1 calc R . .
C13 C 0.7737(3) 0.3973(3) 0.18607(14) 0.0424(6) Uani 1 1 d . . .
H13 H 0.7867 0.4073 0.1423 0.051 Uiso 1 1 calc R . .
C61 C 0.2125(3) 0.6601(3) 0.01710(12) 0.0355(5) Uani 1 1 d . . .
H61 H 0.1545 0.7334 -0.0065 0.043 Uiso 1 1 calc R . .
C73 C 0.8818(3) 0.6351(3) 0.20710(15) 0.0408(6) Uani 1 1 d . . .
H73 H 0.9126 0.5961 0.2459 0.049 Uiso 1 1 calc R . .
C5 C 0.2931(3) 0.7743(2) 0.09590(12) 0.0317(5) Uani 1 1 d . . .
H5 H 0.2545 0.8476 0.0661 0.038 Uiso 1 1 calc R . .
C63 C 0.3270(3) 0.4627(3) 0.05283(12) 0.0363(5) Uani 1 1 d . . .
H63 H 0.3618 0.3712 0.0574 0.044 Uiso 1 1 calc R . .
C1 C 0.5508(3) 0.4473(2) 0.33115(12) 0.0337(5) Uani 1 1 d . . .
H1 H 0.6040 0.4149 0.3699 0.040 Uiso 1 1 calc R . .
C8 C 0.6307(3) 0.8697(2) 0.11259(12) 0.0325(5) Uani 1 1 d . . .
H8 H 0.6500 0.8590 0.0662 0.039 Uiso 1 1 calc R . .
C2 C 0.4577(3) 0.5930(2) 0.34025(12) 0.0329(5) Uani 1 1 d . . .
H2A H 0.3759 0.6093 0.3753 0.039 Uiso 1 1 calc R . .
H2B H 0.4062 0.6298 0.3022 0.039 Uiso 1 1 calc R . .
C7 C 0.4708(3) 0.8710(2) 0.13095(13) 0.0330(5) Uani 1 1 d . . .
H7A H 0.3902 0.9502 0.1147 0.040 Uiso 1 1 calc R . .
H7B H 0.4510 0.8728 0.1769 0.040 Uiso 1 1 calc R . .
C62 C 0.2369(3) 0.5335(3) 0.00653(12) 0.0388(6) Uani 1 1 d . . .
H62 H 0.2000 0.5011 -0.0256 0.047 Uiso 1 1 calc R . .
C4 C 0.4744(3) 0.7832(2) 0.39340(12) 0.0327(5) Uani 1 1 d . . .
H4 H 0.4294 0.7569 0.4326 0.039 Uiso 1 1 calc R . .
C82 C 0.6536(4) 1.1804(3) 0.11967(14) 0.0450(7) Uani 1 1 d . . .
H82 H 0.6675 1.2549 0.1038 0.054 Uiso 1 1 calc R . .
C71 C 0.8843(3) 0.6728(3) 0.10695(14) 0.0415(6) Uani 1 1 d . . .
H71 H 0.9114 0.6692 0.0632 0.050 Uiso 1 1 calc R . .
C32 C 0.1198(3) 1.0291(3) 0.34536(16) 0.0489(7) Uani 1 1 d . . .
H32 H 0.0143 1.0900 0.3494 0.059 Uiso 1 1 calc R . .
C42 C 0.7386(4) 0.8816(4) 0.46488(16) 0.0621(9) Uani 1 1 d . . .
H42 H 0.7945 0.8902 0.4974 0.075 Uiso 1 1 calc R . .
C31 C 0.1989(3) 0.9469(3) 0.38980(15) 0.0427(6) Uani 1 1 d . . .
H31 H 0.1586 0.9389 0.4311 0.051 Uiso 1 1 calc R . .
C33 C 0.2266(3) 1.0046(3) 0.29288(15) 0.0433(6) Uani 1 1 d . . .
H33 H 0.2035 1.0476 0.2543 0.052 Uiso 1 1 calc R . .
C12 C 0.8931(3) 0.3222(3) 0.22144(16) 0.0509(7) Uani 1 1 d . . .
H12 H 0.9991 0.2726 0.2072 0.061 Uiso 1 1 calc R . .
C52 C -0.0108(3) 0.9112(3) 0.22057(15) 0.0454(7) Uani 1 1 d . . .
H52 H -0.1065 0.9709 0.2408 0.054 Uiso 1 1 calc R . .
C83 C 0.6145(3) 1.1568(2) 0.18111(14) 0.0391(6) Uani 1 1 d . . .
H83 H 0.5982 1.2144 0.2151 0.047 Uiso 1 1 calc R . .
C22 C 0.3402(6) 0.2435(4) 0.33987(18) 0.0786(13) Uani 1 1 d . . .
H22 H 0.3106 0.1765 0.3556 0.094 Uiso 1 1 calc R . .
C72 C 0.9685(3) 0.5905(3) 0.14986(16) 0.0475(7) Uani 1 1 d . . .
H72 H 1.0657 0.5180 0.1424 0.057 Uiso 1 1 calc R . .
C11 C 0.8250(3) 0.3355(3) 0.28082(16) 0.0484(7) Uani 1 1 d . . .
H11 H 0.8751 0.2965 0.3167 0.058 Uiso 1 1 calc R . .
C41 C 0.6276(4) 0.8339(4) 0.46891(14) 0.0563(8) Uani 1 1 d . . .
H41 H 0.5905 0.8024 0.5055 0.068 Uiso 1 1 calc R . .
C43 C 0.7526(4) 0.9147(3) 0.40307(16) 0.0525(8) Uani 1 1 d . . .
H43 H 0.8215 0.9520 0.3862 0.063 Uiso 1 1 calc R . .
C23 C 0.2803(5) 0.3276(4) 0.29134(16) 0.0620(9) Uani 1 1 d . . .
H23 H 0.2004 0.3269 0.2683 0.074 Uiso 1 1 calc R . .
C21 C 0.4499(5) 0.2776(4) 0.35988(15) 0.0650(10) Uani 1 1 d . . .
H21 H 0.5131 0.2383 0.3926 0.078 Uiso 1 1 calc R . .
N91 N -0.0256(8) 0.5894(7) 0.3588(3) 0.079(2) Uani 0.50 1 d P . .
C91 C 0.0039(9) 0.5524(8) 0.4059(4) 0.0676(19) Uani 0.50 1 d P . .
H92A H 0.1276 0.4766 0.4785 0.101 Uiso 0.50 1 d PR . .
H92B H -0.0411 0.5793 0.4986 0.101 Uiso 0.50 1 d PR . .
H92C H -0.0144 0.4393 0.4771 0.101 Uiso 0.50 1 d PR . .
C92 C 0.0220(17) 0.5077(12) 0.4691(5) 0.119(5) Uani 0.50 1 d P . .
B1 B 0.1783(4) 0.1841(3) 0.06752(16) 0.0443(7) Uani 1 1 d D . .
F1 F 0.1335(3) 0.0906(2) 0.04698(11) 0.0780(6) Uani 1 1 d D . .
F2 F 0.1995(2) 0.1703(2) 0.12937(9) 0.0783(7) Uani 1 1 d D . .
F3 F 0.3182(3) 0.1653(3) 0.03498(10) 0.0842(7) Uani 1 1 d D . .
F4 F 0.0701(3) 0.3047(2) 0.05633(13) 0.0912(8) Uani 1 1 d D . .
B2A B 0.7849(17) 0.2696(14) 0.4731(5) 0.0601(14) Uani 0.40 1 d PD A 1
F5A F 0.8276(14) 0.3415(15) 0.4289(6) 0.080(4) Uani 0.40 1 d PD A 1
F6A F 0.8153(16) 0.2941(14) 0.5286(5) 0.058(2) Uani 0.40 1 d PD A 1
F7A F 0.6287(17) 0.307(2) 0.4721(6) 0.111(7) Uani 0.40 1 d PD A 1
F8A F 0.856(3) 0.1400(12) 0.4626(7) 0.175(9) Uani 0.40 1 d PD A 1
B2B B 0.7889(17) 0.2778(15) 0.4732(9) 0.0601(14) Uani 0.25 1 d PD B 2
F5B F 0.9182(16) 0.1622(17) 0.4707(10) 0.128(9) Uani 0.25 1 d PD B 2
F6B F 0.667(2) 0.251(2) 0.4634(10) 0.091(8) Uani 0.25 1 d PD B 2
F7B F 0.770(3) 0.326(3) 0.5320(9) 0.103(11) Uani 0.25 1 d PD B 2
F8B F 0.786(3) 0.376(2) 0.4351(10) 0.163(14) Uani 0.25 1 d PD B 2
B2C B 0.7835(18) 0.2927(15) 0.4656(6) 0.0601(14) Uani 0.35 1 d PD C 3
F5C F 0.8721(17) 0.3318(14) 0.4231(6) 0.085(5) Uani 0.35 1 d PD C 3
F6C F 0.865(3) 0.245(2) 0.5136(8) 0.197(13) Uani 0.35 1 d PD C 3
F7C F 0.7624(18) 0.2029(12) 0.4306(7) 0.140(6) Uani 0.35 1 d PD C 3
F8C F 0.644(2) 0.382(2) 0.4877(10) 0.225(12) Uani 0.35 1 d PD C 3

loop_
_atom_site_aniso_label
_atom_site_aniso_U_11
_atom_site_aniso_U_22
_atom_site_aniso_U_33
_atom_site_aniso_U_23
_atom_site_aniso_U_13
_atom_site_aniso_U_12
Ag1 0.05575(14) 0.03303(12) 0.04379(13) 0.00764(9) -0.02135(10) -0.01587(10)
Ag2 0.04792(13) 0.04389(13) 0.03764(12) 0.00420(9) -0.00251(9) -0.02829(10)
N71 0.0370(11) 0.0302(10) 0.0436(12) 0.0015(9) -0.0058(9) -0.0180(9)
N72 0.0312(10) 0.0313(10) 0.0419(12) -0.0023(9) -0.0008(9) -0.0195(9)
N81 0.0361(11) 0.0274(10) 0.0404(12) 0.0013(8) -0.0041(9) -0.0169(9)
N82 0.0373(11) 0.0320(11) 0.0383(11) 0.0029(9) -0.0059(9) -0.0222(9)
N51 0.0394(11) 0.0329(11) 0.0386(12) 0.0027(9) -0.0075(9) -0.0176(9)
N52 0.0293(10) 0.0299(10) 0.0402(11) 0.0028(8) -0.0098(8) -0.0145(8)
N61 0.0361(11) 0.0302(10) 0.0398(11) 0.0004(9) -0.0090(9) -0.0171(9)
N62 0.0329(10) 0.0333(11) 0.0349(11) 0.0037(8) -0.0099(8) -0.0193(9)
N31 0.0379(11) 0.0345(11) 0.0421(12) 0.0050(9) -0.0074(9) -0.0199(9)
N32 0.0342(11) 0.0291(10) 0.0409(12) -0.0023(9) -0.0011(9) -0.0148(9)
N41 0.0449(12) 0.0433(13) 0.0439(13) 0.0009(10) -0.0085(10) -0.0283(11)
N42 0.0439(12) 0.0361(11) 0.0338(11) -0.0029(9) -0.0050(9) -0.0211(10)
N21 0.0469(13) 0.0456(13) 0.0442(13) 0.0021(10) -0.0047(10) -0.0300(11)
N22 0.0614(15) 0.0406(12) 0.0337(11) 0.0047(9) -0.0054(10) -0.0334(12)
N11 0.0410(12) 0.0377(11) 0.0342(11) 0.0041(9) -0.0075(9) -0.0248(10)
N12 0.0386(11) 0.0245(10) 0.0360(11) 0.0038(8) -0.0089(9) -0.0130(9)
C3 0.0315(12) 0.0278(12) 0.0370(13) 0.0003(10) -0.0020(10) -0.0142(10)
C6 0.0303(12) 0.0328(13) 0.0433(14) -0.0031(10) -0.0047(10) -0.0189(10)
C51 0.0286(12) 0.0321(13) 0.0606(17) 0.0028(12) -0.0144(12) -0.0118(10)
C53 0.0397(14) 0.0420(15) 0.0459(15) -0.0048(12) 0.0001(12) -0.0233(12)
C81 0.0543(16) 0.0451(15) 0.0380(14) 0.0097(12) -0.0092(12) -0.0308(13)
C13 0.0490(16) 0.0474(16) 0.0431(15) -0.0086(12) 0.0042(12) -0.0334(13)
C61 0.0351(13) 0.0465(15) 0.0315(12) 0.0041(11) -0.0074(10) -0.0227(11)
C73 0.0379(14) 0.0298(13) 0.0600(17) 0.0031(12) -0.0107(12) -0.0182(11)
C5 0.0322(12) 0.0300(12) 0.0386(13) 0.0041(10) -0.0093(10) -0.0173(10)
C63 0.0385(13) 0.0353(13) 0.0394(14) -0.0068(11) -0.0024(11) -0.0192(11)
C1 0.0453(14) 0.0300(12) 0.0324(12) 0.0051(10) -0.0091(10) -0.0211(11)
C8 0.0355(12) 0.0310(12) 0.0378(13) -0.0002(10) -0.0048(10) -0.0202(10)
C2 0.0346(12) 0.0323(12) 0.0357(13) -0.0008(10) -0.0029(10) -0.0178(10)
C7 0.0300(12) 0.0299(12) 0.0440(14) -0.0007(10) -0.0075(10) -0.0162(10)
C62 0.0412(14) 0.0489(15) 0.0335(13) -0.0059(11) -0.0051(11) -0.0249(12)
C4 0.0358(12) 0.0318(12) 0.0343(13) 0.0010(10) -0.0031(10) -0.0179(10)
C82 0.0576(17) 0.0362(14) 0.0526(17) 0.0107(12) -0.0111(14) -0.0301(13)
C71 0.0313(13) 0.0416(15) 0.0567(17) -0.0093(13) 0.0063(12) -0.0218(12)
C32 0.0361(14) 0.0312(14) 0.078(2) -0.0041(14) -0.0076(14) -0.0119(11)
C42 0.074(2) 0.081(2) 0.0492(18) -0.0090(17) -0.0204(16) -0.045(2)
C31 0.0370(14) 0.0339(14) 0.0578(17) -0.0135(12) 0.0079(12) -0.0172(11)
C33 0.0417(14) 0.0318(13) 0.0624(18) 0.0067(12) -0.0159(13) -0.0188(12)
C12 0.0388(15) 0.0385(15) 0.070(2) -0.0132(14) 0.0052(14) -0.0116(12)
C52 0.0262(12) 0.0463(16) 0.0643(19) -0.0104(14) 0.0004(12) -0.0158(12)
C83 0.0450(15) 0.0266(12) 0.0496(16) 0.0043(11) -0.0099(12) -0.0177(11)
C22 0.139(4) 0.086(3) 0.057(2) 0.0108(19) -0.010(2) -0.093(3)
C72 0.0313(13) 0.0361(14) 0.076(2) -0.0055(14) -0.0001(13) -0.0156(11)
C11 0.0432(15) 0.0327(14) 0.0621(19) 0.0056(13) -0.0142(14) -0.0064(12)
C41 0.074(2) 0.076(2) 0.0336(15) -0.0031(14) -0.0108(14) -0.0440(19)
C43 0.0564(18) 0.0584(19) 0.0586(19) -0.0035(15) -0.0138(15) -0.0374(16)
C23 0.079(2) 0.079(2) 0.0552(19) -0.0040(17) -0.0005(17) -0.060(2)
C21 0.116(3) 0.063(2) 0.0457(17) 0.0165(15) -0.0184(18) -0.065(2)
N91 0.070(4) 0.080(5) 0.064(4) 0.005(4) -0.008(3) -0.005(3)
C91 0.079(5) 0.060(4) 0.064(5) 0.008(4) -0.024(4) -0.025(4)
C92 0.197(13) 0.108(8) 0.101(7) 0.040(7) -0.086(9) -0.098(9)
B1 0.0498(18) 0.0369(16) 0.0438(17) 0.0070(13) -0.0136(14) -0.0135(14)
F1 0.1076(18) 0.0603(13) 0.0836(15) 0.0042(11) -0.0102(13) -0.0520(13)
F2 0.0690(13) 0.0852(15) 0.0393(10) -0.0017(10) -0.0106(9) 0.0117(11)
F3 0.0764(14) 0.142(2) 0.0485(11) -0.0032(13) -0.0024(10) -0.0601(15)
F4 0.1059(18) 0.0466(12) 0.1113(19) 0.0067(12) -0.0709(16) -0.0079(12)
B2A 0.080(3) 0.074(4) 0.038(3) 0.011(2) -0.007(2) -0.044(3)
F5A 0.050(5) 0.162(10) 0.042(5) 0.034(6) 0.002(4) -0.062(5)
F6A 0.079(7) 0.074(5) 0.027(4) -0.008(4) 0.002(4) -0.040(5)
F7A 0.088(7) 0.225(19) 0.046(5) 0.054(9) -0.026(5) -0.091(11)
F8A 0.34(3) 0.101(8) 0.107(9) -0.054(7) 0.105(13) -0.137(14)
B2B 0.080(3) 0.074(4) 0.038(3) 0.011(2) -0.007(2) -0.044(3)
F5B 0.052(6) 0.133(16) 0.130(14) -0.043(13) 0.026(8) 0.025(8)
F6B 0.108(16) 0.138(17) 0.080(11) -0.017(9) -0.007(9) -0.104(15)
F7B 0.11(2) 0.14(2) 0.065(11) -0.049(11) 0.056(11) -0.080(17)
F8B 0.23(3) 0.24(2) 0.16(2) 0.176(19) -0.18(2) -0.22(2)
B2C 0.080(3) 0.074(4) 0.038(3) 0.011(2) -0.007(2) -0.044(3)
F5C 0.102(11) 0.147(9) 0.045(5) -0.037(5) 0.038(5) -0.099(8)
F6C 0.25(3) 0.27(3) 0.158(19) 0.17(2) -0.15(2) -0.18(2)
F7C 0.152(12) 0.085(8) 0.221(17) 0.043(10) -0.073(11) -0.077(8)
F8C 0.178(18) 0.23(2) 0.144(16) -0.028(14) 0.052(14) 0.023(15)

loop_
_atom_type_symbol
_atom_type_description
_atom_type_scat_dispersion_real
_atom_type_scat_dispersion_imag
_atom_type_scat_source
C C 0.0033 0.0016 'International Tables Vol C Tables 4.2.6.8 and 6.1.1.4'
H H 0.0000 0.0000 'International Tables Vol C Tables 4.2.6.8 and 6.1.1.4'
B B 0.0013 0.0007 'International Tables Vol C Tables 4.2.6.8 and 6.1.1.4'
N N 0.0061 0.0033 'International Tables Vol C Tables 4.2.6.8 and 6.1.1.4'
F F 0.0171 0.0103 'International Tables Vol C Tables 4.2.6.8 and 6.1.1.4'
Ag Ag -0.8971 1.1015 'International Tables Vol C Tables 4.2.6.8 and 6.1.1.4'

loop_
_geom_angle_atom_site_label_1
_geom_angle_atom_site_label_2
_geom_angle_atom_site_label_3
_geom_angle
_geom_angle_site_symmetry_1
_geom_angle_site_symmetry_3
_geom_angle_publ_flag
N21 Ag1 N61 143.94(8) . . ?
N21 Ag1 N51 110.38(8) . . ?
N61 Ag1 N51 86.65(7) . . ?
N21 Ag1 N11 85.31(8) . . ?
N61 Ag1 N11 115.04(7) . . ?
N51 Ag1 N11 118.46(7) . . ?
N41 Ag2 N81 144.39(8) . . ?
N41 Ag2 N71 117.25(8) . . ?
N81 Ag2 N71 85.70(7) . . ?
N41 Ag2 N31 86.32(8) . . ?
N81 Ag2 N31 112.89(7) . . ?
N71 Ag2 N31 109.02(7) . . ?
C73 N71 N72 104.6(2) . . ?
C73 N71 Ag2 129.52(19) . . ?
N72 N71 Ag2 118.63(15) . . ?
N71 N72 C71 111.7(2) . . ?
N71 N72 C8 121.3(2) . . ?
C71 N72 C8 127.0(2) . . ?
C83 N81 N82 105.0(2) . . ?
C83 N81 Ag2 130.79(18) . . ?
N82 N81 Ag2 121.13(15) . . ?
C81 N82 N81 111.4(2) . . ?
C81 N82 C8 125.8(2) . . ?
N81 N82 C8 122.63(19) . . ?
C53 N51 N52 104.6(2) . . ?
C53 N51 Ag1 129.74(18) . . ?
N52 N51 Ag1 120.10(16) . . ?
C51 N52 N51 111.6(2) . . ?
C51 N52 C5 127.4(2) . . ?
N51 N52 C5 120.9(2) . . ?
C63 N61 N62 104.7(2) . . ?
C63 N61 Ag1 127.87(18) . . ?
N62 N61 Ag1 118.41(15) . . ?
C61 N62 N61 111.7(2) . . ?
C61 N62 C5 126.9(2) . . ?
N61 N62 C5 121.38(19) . . ?
C33 N31 N32 104.8(2) . . ?
C33 N31 Ag2 126.40(18) . . ?
N32 N31 Ag2 115.77(15) . . ?
C31 N32 N31 111.4(2) . . ?
C31 N32 C4 127.4(2) . . ?
N31 N32 C4 121.2(2) . . ?
C43 N41 N42 104.9(2) . . ?
C43 N41 Ag2 132.7(2) . . ?
N42 N41 Ag2 122.40(16) . . ?
C41 N42 N41 110.8(2) . . ?
C41 N42 C4 125.9(2) . . ?
N41 N42 C4 122.7(2) . . ?
C23 N21 N22 104.6(3) . . ?
C23 N21 Ag1 131.5(2) . . ?
N22 N21 Ag1 119.52(16) . . ?
C21 N22 N21 111.5(2) . . ?
C21 N22 C1 126.2(3) . . ?
N21 N22 C1 122.3(2) . . ?
C13 N11 N12 104.7(2) . . ?
C13 N11 Ag1 129.89(18) . . ?
N12 N11 Ag1 119.72(15) . . ?
N11 N12 C11 111.2(2) . . ?
N11 N12 C1 121.3(2) . . ?
C11 N12 C1 127.2(2) . . ?
C4 C3 C2 111.7(2) . . ?
C4 C3 H3A 109.3 . . ?
C2 C3 H3A 109.3 . . ?
C4 C3 H3B 109.3 . . ?
C2 C3 H3B 109.3 . . ?
H3A C3 H3B 107.9 . . ?
C7 C6 C5 111.5(2) . . ?
C7 C6 H6A 109.3 . . ?
C5 C6 H6A 109.3 . . ?
C7 C6 H6B 109.3 . . ?
C5 C6 H6B 109.3 . . ?
H6A C6 H6B 108.0 . . ?
N52 C51 C52 106.9(2) . . ?
N52 C51 H51 126.5 . . ?
C52 C51 H51 126.5 . . ?
N51 C53 C52 111.6(3) . . ?
N51 C53 H53 124.2 . . ?
C52 C53 H53 124.2 . . ?
N82 C81 C82 107.2(2) . . ?
N82 C81 H81 126.4 . . ?
C82 C81 H81 126.4 . . ?
N11 C13 C12 111.8(3) . . ?
N11 C13 H13 124.1 . . ?
C12 C13 H13 124.1 . . ?
N62 C61 C62 107.0(2) . . ?
N62 C61 H61 126.5 . . ?
C62 C61 H61 126.5 . . ?
N71 C73 C72 111.5(3) . . ?
N71 C73 H73 124.2 . . ?
C72 C73 H73 124.2 . . ?
N52 C5 N62 110.87(19) . . ?
N52 C5 C6 113.7(2) . . ?
N62 C5 C6 111.1(2) . . ?
N52 C5 H5 107.0 . . ?
N62 C5 H5 107.0 . . ?
C6 C5 H5 107.0 . . ?
N61 C63 C62 111.3(2) . . ?
N61 C63 H63 124.3 . . ?
C62 C63 H63 124.3 . . ?
N12 C1 N22 110.4(2) . . ?
N12 C1 C2 113.14(19) . . ?
N22 C1 C2 112.6(2) . . ?
N12 C1 H1 106.7 . . ?
N22 C1 H1 106.7 . . ?
C2 C1 H1 106.7 . . ?
N72 C8 N82 110.90(19) . . ?
N72 C8 C7 112.9(2) . . ?
N82 C8 C7 112.0(2) . . ?
N72 C8 H8 106.9 . . ?
N82 C8 H8 106.9 . . ?
C7 C8 H8 106.9 . . ?
C1 C2 C3 110.8(2) . . ?
C1 C2 H2A 109.5 . . ?
C3 C2 H2A 109.5 . . ?
C1 C2 H2B 109.5 . . ?
C3 C2 H2B 109.5 . . ?
H2A C2 H2B 108.1 . . ?
C8 C7 C6 110.3(2) . . ?
C8 C7 H7A 109.6 . . ?
C6 C7 H7A 109.6 . . ?
C8 C7 H7B 109.6 . . ?
C6 C7 H7B 109.6 . . ?
H7A C7 H7B 108.1 . . ?
C61 C62 C63 105.3(2) . . ?
C61 C62 H62 127.3 . . ?
C63 C62 H62 127.3 . . ?
N32 C4 N42 111.3(2) . . ?
N32 C4 C3 112.9(2) . . ?
N42 C4 C3 111.3(2) . . ?
N32 C4 H4 107.0 . . ?
N42 C4 H4 107.0 . . ?
C3 C4 H4 107.0 . . ?
C81 C82 C83 105.0(2) . . ?
C81 C82 H82 127.5 . . ?
C83 C82 H82 127.5 . . ?
N72 C71 C72 106.9(3) . . ?
N72 C71 H71 126.6 . . ?
C72 C71 H71 126.6 . . ?
C31 C32 C33 105.4(3) . . ?
C31 C32 H32 127.3 . . ?
C33 C32 H32 127.3 . . ?
C41 C42 C43 104.9(3) . . ?
C41 C42 H42 127.6 . . ?
C43 C42 H42 127.6 . . ?
N32 C31 C32 106.9(3) . . ?
N32 C31 H31 126.5 . . ?
C32 C31 H31 126.5 . . ?
N31 C33 C32 111.6(3) . . ?
N31 C33 H33 124.2 . . ?
C32 C33 H33 124.2 . . ?
C11 C12 C13 104.8(3) . . ?
C11 C12 H12 127.6 . . ?
C13 C12 H12 127.6 . . ?
C51 C52 C53 105.3(2) . . ?
C51 C52 H52 127.3 . . ?
C53 C52 H52 127.3 . . ?
N81 C83 C82 111.2(2) . . ?
N81 C83 H83 124.4 . . ?
C82 C83 H83 124.4 . . ?
C21 C22 C23 105.2(3) . . ?
C21 C22 H22 127.4 . . ?
C23 C22 H22 127.4 . . ?
C71 C72 C73 105.3(2) . . ?
C71 C72 H72 127.3 . . ?
C73 C72 H72 127.3 . . ?
N12 C11 C12 107.5(3) . . ?
N12 C11 H11 126.3 . . ?
C12 C11 H11 126.3 . . ?
N42 C41 C42 107.8(3) . . ?
N42 C41 H41 126.1 . . ?
C42 C41 H41 126.1 . . ?
N41 C43 C42 111.6(3) . . ?
N41 C43 H43 124.2 . . ?
C42 C43 H43 124.2 . . ?
N21 C23 C22 111.3(3) . . ?
N21 C23 H23 124.4 . . ?
C22 C23 H23 124.4 . . ?
N22 C21 C22 107.4(3) . . ?
N22 C21 H21 126.3 . . ?
C22 C21 H21 126.3 . . ?
N91 C91 C92 172.8(11) . . ?
C92 C92 C91 157.7(18) 2_566 . ?
C92 C92 H92A 89.4 2_566 . ?
C91 C92 H92A 112.1 . . ?
C92 C92 H92B 55.0 2_566 . ?
C91 C92 H92B 110.1 . . ?
H92A C92 H92B 107.6 . . ?
C92 C92 H92C 64.4 2_566 . ?
C91 C92 H92C 111.2 . . ?
H92A C92 H92C 109.0 . . ?
H92B C92 H92C 106.6 . . ?
F4 B1 F2 110.6(3) . . ?
F4 B1 F3 109.9(3) . . ?
F2 B1 F3 108.0(3) . . ?
F4 B1 F1 109.8(3) . . ?
F2 B1 F1 111.0(3) . . ?
F3 B1 F1 107.4(3) . . ?
F6A B2A F8A 108.1(11) . . ?
F6A B2A F7A 110.0(10) . . ?
F8A B2A F7A 108.2(12) . . ?
F6A B2A F5A 109.9(10) . . ?
F8A B2A F5A 114.1(11) . . ?
F7A B2A F5A 106.4(10) . . ?
F6B B2B F8B 107.7(14) . . ?
F6B B2B F7B 109.7(13) . . ?
F8B B2B F7B 105.1(14) . . ?
F6B B2B F5B 107.6(14) . . ?
F8B B2B F5B 120.2(14) . . ?
F7B B2B F5B 106.3(14) . . ?
F6C B2C F8C 107.7(13) . . ?
F6C B2C F5C 107.2(11) . . ?
F8C B2C F5C 117.7(14) . . ?
F6C B2C F7C 115.1(13) . . ?
F8C B2C F7C 109.0(13) . . ?
F5C B2C F7C 100.4(11) . . ?

loop_
_geom_bond_atom_site_label_1
_geom_bond_atom_site_label_2
_geom_bond_distance
_geom_bond_site_symmetry_2
_geom_bond_publ_flag
Ag1 N21 2.285(2) . ?
Ag1 N61 2.286(2) . ?
Ag1 N51 2.331(2) . ?
Ag1 N11 2.343(2) . ?
Ag2 N41 2.236(2) . ?
Ag2 N81 2.261(2) . ?
Ag2 N71 2.368(2) . ?
Ag2 N31 2.380(2) . ?
N71 C73 1.327(3) . ?
N71 N72 1.354(3) . ?
N72 C71 1.354(3) . ?
N72 C8 1.450(3) . ?
N81 C83 1.328(3) . ?
N81 N82 1.348(3) . ?
N82 C81 1.344(3) . ?
N82 C8 1.464(3) . ?
N51 C53 1.326(3) . ?
N51 N52 1.353(3) . ?
N52 C51 1.350(3) . ?
N52 C5 1.454(3) . ?
N61 C63 1.332(3) . ?
N61 N62 1.359(3) . ?
N62 C61 1.344(3) . ?
N62 C5 1.463(3) . ?
N31 C33 1.323(3) . ?
N31 N32 1.365(3) . ?
N32 C31 1.351(3) . ?
N32 C4 1.450(3) . ?
N41 C43 1.331(4) . ?
N41 N42 1.351(3) . ?
N42 C41 1.348(4) . ?
N42 C4 1.467(3) . ?
N21 C23 1.333(4) . ?
N21 N22 1.355(3) . ?
N22 C21 1.348(4) . ?
N22 C1 1.458(3) . ?
N11 C13 1.328(4) . ?
N11 N12 1.349(3) . ?
N12 C11 1.353(3) . ?
N12 C1 1.458(3) . ?
C3 C4 1.525(3) . ?
C3 C2 1.528(3) . ?
C3 H3A 0.9900 . ?
C3 H3B 0.9900 . ?
C6 C7 1.527(3) . ?
C6 C5 1.532(3) . ?
C6 H6A 0.9900 . ?
C6 H6B 0.9900 . ?
C51 C52 1.360(4) . ?
C51 H51 0.9500 . ?
C53 C52 1.386(4) . ?
C53 H53 0.9500 . ?
C81 C82 1.365(4) . ?
C81 H81 0.9500 . ?
C13 C12 1.389(4) . ?
C13 H13 0.9500 . ?
C61 C62 1.370(4) . ?
C61 H61 0.9500 . ?
C73 C72 1.394(4) . ?
C73 H73 0.9500 . ?
C5 H5 1.0000 . ?
C63 C62 1.390(4) . ?
C63 H63 0.9500 . ?
C1 C2 1.519(3) . ?
C1 H1 1.0000 . ?
C8 C7 1.521(3) . ?
C8 H8 1.0000 . ?
C2 H2A 0.9900 . ?
C2 H2B 0.9900 . ?
C7 H7A 0.9900 . ?
C7 H7B 0.9900 . ?
C62 H62 0.9500 . ?
C4 H4 1.0000 . ?
C82 C83 1.388(4) . ?
C82 H82 0.9500 . ?
C71 C72 1.359(4) . ?
C71 H71 0.9500 . ?
C32 C31 1.365(4) . ?
C32 C33 1.393(4) . ?
C32 H32 0.9500 . ?
C42 C41 1.358(5) . ?
C42 C43 1.382(5) . ?
C42 H42 0.9500 . ?
C31 H31 0.9500 . ?
C33 H33 0.9500 . ?
C12 C11 1.358(5) . ?
C12 H12 0.9500 . ?
C52 H52 0.9500 . ?
C83 H83 0.9500 . ?
C22 C21 1.357(5) . ?
C22 C23 1.392(6) . ?
C22 H22 0.9500 . ?
C72 H72 0.9500 . ?
C11 H11 0.9500 . ?
C41 H41 0.9500 . ?
C43 H43 0.9500 . ?
C23 H23 0.9500 . ?
C21 H21 0.9500 . ?
N91 C91 1.104(9) . ?
C91 C92 1.442(12) . ?
C92 C92 1.38(2) 2_566 ?
C92 H92A 0.9560 . ?
C92 H92B 0.9860 . ?
C92 H92C 0.9693 . ?
B1 F4 1.359(4) . ?
B1 F2 1.364(4) . ?
B1 F3 1.374(4) . ?
B1 F1 1.383(4) . ?
B2A F6A 1.322(10) . ?
B2A F8A 1.348(12) . ?
B2A F7A 1.365(11) . ?
B2A F5A 1.369(9) . ?
B2B F6B 1.340(12) . ?
B2B F8B 1.353(12) . ?
B2B F7B 1.360(12) . ?
B2B F5B 1.372(11) . ?
B2C F6C 1.324(10) . ?
B2C F8C 1.343(12) . ?
B2C F5C 1.365(10) . ?
B2C F7C 1.367(11) . ?

loop_
_geom_torsion_atom_site_label_1
_geom_torsion_atom_site_label_2
_geom_torsion_atom_site_label_3
_geom_torsion_atom_site_label_4
_geom_torsion
_geom_torsion_site_symmetry_1
_geom_torsion_site_symmetry_2
_geom_torsion_site_symmetry_3
_geom_torsion_site_symmetry_4
_geom_torsion_publ_flag
N41 Ag2 N71 C73 -19.0(2) . . . . ?
N81 Ag2 N71 C73 132.4(2) . . . . ?
N31 Ag2 N71 C73 -114.8(2) . . . . ?
N41 Ag2 N71 N72 -164.30(15) . . . . ?
N81 Ag2 N71 N72 -12.86(16) . . . . ?
N31 Ag2 N71 N72 99.89(16) . . . . ?
C73 N71 N72 C71 0.2(3) . . . . ?
Ag2 N71 N72 C71 153.21(16) . . . . ?
C73 N71 N72 C8 -178.8(2) . . . . ?
Ag2 N71 N72 C8 -25.8(3) . . . . ?
N41 Ag2 N81 C83 -8.7(3) . . . . ?
N71 Ag2 N81 C83 -141.9(2) . . . . ?
N31 Ag2 N81 C83 109.3(2) . . . . ?
N41 Ag2 N81 N82 148.44(17) . . . . ?
N71 Ag2 N81 N82 15.30(17) . . . . ?
N31 Ag2 N81 N82 -93.54(18) . . . . ?
C83 N81 N82 C81 -0.6(3) . . . . ?
Ag2 N81 N82 C81 -162.91(18) . . . . ?
C83 N81 N82 C8 -177.2(2) . . . . ?
Ag2 N81 N82 C8 20.5(3) . . . . ?
N21 Ag1 N51 C53 -13.4(2) . . . . ?
N61 Ag1 N51 C53 134.0(2) . . . . ?
N11 Ag1 N51 C53 -109.2(2) . . . . ?
N21 Ag1 N51 N52 -162.75(16) . . . . ?
N61 Ag1 N51 N52 -15.39(17) . . . . ?
N11 Ag1 N51 N52 101.38(17) . . . . ?
C53 N51 N52 C51 0.4(3) . . . . ?
Ag1 N51 N52 C51 156.48(16) . . . . ?
C53 N51 N52 C5 -175.4(2) . . . . ?
Ag1 N51 N52 C5 -19.3(3) . . . . ?
N21 Ag1 N61 C63 -10.9(3) . . . . ?
N51 Ag1 N61 C63 -131.7(2) . . . . ?
N11 Ag1 N61 C63 108.3(2) . . . . ?
N21 Ag1 N61 N62 130.91(17) . . . . ?
N51 Ag1 N61 N62 10.11(17) . . . . ?
N11 Ag1 N61 N62 -109.86(17) . . . . ?
C63 N61 N62 C61 -0.2(3) . . . . ?
Ag1 N61 N62 C61 -149.89(17) . . . . ?
C63 N61 N62 C5 179.9(2) . . . . ?
Ag1 N61 N62 C5 30.2(3) . . . . ?
N41 Ag2 N31 C33 125.7(2) . . . . ?
N81 Ag2 N31 C33 -23.3(3) . . . . ?
N71 Ag2 N31 C33 -116.7(2) . . . . ?
N41 Ag2 N31 N32 -9.31(17) . . . . ?
N81 Ag2 N31 N32 -158.31(15) . . . . ?
N71 Ag2 N31 N32 108.28(16) . . . . ?
C33 N31 N32 C31 0.0(3) . . . . ?
Ag2 N31 N32 C31 143.97(17) . . . . ?
C33 N31 N32 C4 -178.1(2) . . . . ?
Ag2 N31 N32 C4 -34.2(3) . . . . ?
N81 Ag2 N41 C43 -30.9(4) . . . . ?
N71 Ag2 N41 C43 94.2(3) . . . . ?
N31 Ag2 N41 C43 -156.3(3) . . . . ?
N81 Ag2 N41 N42 146.42(17) . . . . ?
N71 Ag2 N41 N42 -88.5(2) . . . . ?
N31 Ag2 N41 N42 21.0(2) . . . . ?
C43 N41 N42 C41 -1.1(3) . . . . ?
Ag2 N41 N42 C41 -179.0(2) . . . . ?
C43 N41 N42 C4 -172.8(3) . . . . ?
Ag2 N41 N42 C4 9.2(3) . . . . ?
N61 Ag1 N21 C23 -8.4(4) . . . . ?
N51 Ag1 N21 C23 105.4(3) . . . . ?
N11 Ag1 N21 C23 -135.9(3) . . . . ?
N61 Ag1 N21 N22 144.14(18) . . . . ?
N51 Ag1 N21 N22 -102.0(2) . . . . ?
N11 Ag1 N21 N22 16.6(2) . . . . ?
C23 N21 N22 C21 1.2(4) . . . . ?
Ag1 N21 N22 C21 -157.9(2) . . . . ?
C23 N21 N22 C1 -178.3(3) . . . . ?
Ag1 N21 N22 C1 22.7(3) . . . . ?
N21 Ag1 N11 C13 130.7(2) . . . . ?
N61 Ag1 N11 C13 -18.3(2) . . . . ?
N51 Ag1 N11 C13 -118.6(2) . . . . ?
N21 Ag1 N11 N12 -18.46(17) . . . . ?
N61 Ag1 N11 N12 -167.43(16) . . . . ?
N51 Ag1 N11 N12 92.21(18) . . . . ?
C13 N11 N12 C11 0.1(3) . . . . ?
Ag1 N11 N12 C11 156.09(18) . . . . ?
C13 N11 N12 C1 -174.9(2) . . . . ?
Ag1 N11 N12 C1 -18.9(3) . . . . ?
N51 N52 C51 C52 0.0(3) . . . . ?
C5 N52 C51 C52 175.5(2) . . . . ?
N52 N51 C53 C52 -0.6(3) . . . . ?
Ag1 N51 C53 C52 -153.51(19) . . . . ?
N81 N82 C81 C82 0.1(3) . . . . ?
C8 N82 C81 C82 176.6(2) . . . . ?
N12 N11 C13 C12 0.1(3) . . . . ?
Ag1 N11 C13 C12 -152.4(2) . . . . ?
N61 N62 C61 C62 0.0(3) . . . . ?
C5 N62 C61 C62 179.9(2) . . . . ?
N72 N71 C73 C72 -0.2(3) . . . . ?
Ag2 N71 C73 C72 -149.14(19) . . . . ?
C51 N52 C5 N62 -106.5(3) . . . . ?
N51 N52 C5 N62 68.6(3) . . . . ?
C51 N52 C5 C6 127.6(2) . . . . ?
N51 N52 C5 C6 -57.3(3) . . . . ?
C61 N62 C5 N52 103.4(3) . . . . ?
N61 N62 C5 N52 -76.7(3) . . . . ?
C61 N62 C5 C6 -129.3(3) . . . . ?
N61 N62 C5 C6 50.6(3) . . . . ?
C7 C6 C5 N52 -57.6(3) . . . . ?
C7 C6 C5 N62 176.5(2) . . . . ?
N62 N61 C63 C62 0.3(3) . . . . ?
Ag1 N61 C63 C62 146.11(19) . . . . ?
N11 N12 C1 N22 69.2(3) . . . . ?
C11 N12 C1 N22 -104.9(3) . . . . ?
N11 N12 C1 C2 -58.0(3) . . . . ?
C11 N12 C1 C2 127.8(3) . . . . ?
C21 N22 C1 N12 108.0(3) . . . . ?
N21 N22 C1 N12 -72.6(3) . . . . ?
C21 N22 C1 C2 -124.4(3) . . . . ?
N21 N22 C1 C2 55.0(3) . . . . ?
N71 N72 C8 N82 71.9(3) . . . . ?
C71 N72 C8 N82 -106.9(3) . . . . ?
N71 N72 C8 C7 -54.7(3) . . . . ?
C71 N72 C8 C7 126.5(2) . . . . ?
C81 N82 C8 N72 114.4(3) . . . . ?
N81 N82 C8 N72 -69.5(3) . . . . ?
C81 N82 C8 C7 -118.6(3) . . . . ?
N81 N82 C8 C7 57.6(3) . . . . ?
N12 C1 C2 C3 -60.2(3) . . . . ?
N22 C1 C2 C3 173.8(2) . . . . ?
C4 C3 C2 C1 -151.6(2) . . . . ?
N72 C8 C7 C6 -63.4(3) . . . . ?
N82 C8 C7 C6 170.5(2) . . . . ?
C5 C6 C7 C8 -154.5(2) . . . . ?
N62 C61 C62 C63 0.2(3) . . . . ?
N61 C63 C62 C61 -0.3(3) . . . . ?
C31 N32 C4 N42 -100.5(3) . . . . ?
N31 N32 C4 N42 77.3(3) . . . . ?
C31 N32 C4 C3 133.5(3) . . . . ?
N31 N32 C4 C3 -48.7(3) . . . . ?
C41 N42 C4 N32 127.7(3) . . . . ?
N41 N42 C4 N32 -61.8(3) . . . . ?
C41 N42 C4 C3 -105.3(3) . . . . ?
N41 N42 C4 C3 65.2(3) . . . . ?
C2 C3 C4 N32 -60.0(3) . . . . ?
C2 C3 C4 N42 173.9(2) . . . . ?
N82 C81 C82 C83 0.4(3) . . . . ?
N71 N72 C71 C72 -0.1(3) . . . . ?
C8 N72 C71 C72 178.8(2) . . . . ?
N31 N32 C31 C32 -0.3(3) . . . . ?
C4 N32 C31 C32 177.6(2) . . . . ?
C33 C32 C31 N32 0.5(3) . . . . ?
N32 N31 C33 C32 0.3(3) . . . . ?
Ag2 N31 C33 C32 -138.5(2) . . . . ?
C31 C32 C33 N31 -0.5(3) . . . . ?
N11 C13 C12 C11 -0.3(3) . . . . ?
N52 C51 C52 C53 -0.4(3) . . . . ?
N51 C53 C52 C51 0.6(3) . . . . ?
N82 N81 C83 C82 0.9(3) . . . . ?
Ag2 N81 C83 C82 160.8(2) . . . . ?
C81 C82 C83 N81 -0.8(3) . . . . ?
N72 C71 C72 C73 0.0(3) . . . . ?
N71 C73 C72 C71 0.2(3) . . . . ?
N11 N12 C11 C12 -0.3(3) . . . . ?
C1 N12 C11 C12 174.4(2) . . . . ?
C13 C12 C11 N12 0.3(3) . . . . ?
N41 N42 C41 C42 0.7(4) . . . . ?
C4 N42 C41 C42 172.1(3) . . . . ?
C43 C42 C41 N42 0.0(4) . . . . ?
N42 N41 C43 C42 1.1(4) . . . . ?
Ag2 N41 C43 C42 178.7(2) . . . . ?
C41 C42 C43 N41 -0.7(4) . . . . ?
N22 N21 C23 C22 -0.9(4) . . . . ?
Ag1 N21 C23 C22 154.5(3) . . . . ?
C21 C22 C23 N21 0.4(5) . . . . ?
N21 N22 C21 C22 -1.0(4) . . . . ?
C1 N22 C21 C22 178.4(3) . . . . ?
C23 C22 C21 N22 0.4(5) . . . . ?
N91 C91 C92 C92 -17(10) . . . 2_566 ?
